data_4026127
loop_
_publ_author_name
'Shuichiro Ogaki'
'Yu Shibata'
'Keiichi Noguchi'
'Ken Tanaka'

_publ_contact_author_address
;
Department of Applied Chemistry
Graduate School of Engineering
Tokyo University of Agriculture and Technology
Koganei
Tokyo 184-8588
Japan
;
_publ_contact_author_email tanaka-k@cc.tuat.ac.jp
_publ_contact_author_fax +81-42-388-7037
_publ_contact_author_name 'Dr Ken Tanaka'
_publ_contact_author_phone +81-42-388-7037
_publ_section_title
;
 Enantioselective Synthesis of Axially Chiral Hydroxy Carboxylic Acid
 Derivatives by Rhodium-Catalyzed [2 + 2 + 2] Cycloaddition
;
_journal_name_full 'Journal of Organic Chemistry'
_journal_page_first 1926
_journal_page_last 1929
_journal_paper_doi 10.1021/jo1024255
_journal_volume 76
_journal_year 2011
_chemical_absolute_configuration ad
_chemical_formula_moiety 'C42 H39 N O6 S, C H Cl3'
_chemical_formula_sum 'C43 H40 Cl3 N O6 S'
_chemical_formula_weight 805.17
_chemical_name_systematic
;
 (S,R)-(-)-4,6-Bis(2-methoxynaphthalen-1-yl)-7-methyl-2-
 (toluene-4-sulfonyl)-2,3-dihydro-1H-isoindole-5-
 carboxylic acid isopropyl ester
;
_space_group_IT_number 4
_symmetry_cell_setting monoclinic
_symmetry_Int_Tables_number 4
_symmetry_space_group_name_Hall 'P 2yb'
_symmetry_space_group_name_H-M 'P 1 21 1'
_atom_sites_solution_hydrogens geom
_atom_sites_solution_primary direct
_atom_sites_solution_secondary difmap
_audit_creation_date 2010-12-7
_audit_creation_method SHELXL-97
_cell_angle_alpha 90.00
_cell_angle_beta 105.0190(10)
_cell_angle_gamma 90.00
_cell_formula_units_Z 2
_cell_length_a 13.2578(2)
_cell_length_b 11.0728(2)
_cell_length_c 14.0140(3)
_cell_measurement_reflns_used 31558
_cell_measurement_temperature 193(2)
_cell_measurement_theta_max 68.20
_cell_measurement_theta_min 3.27
_cell_volume 1986.99(6)
_computing_cell_refinement 'RAPID AUTO'
_computing_data_collection 'RAPID AUTO (Rigaku, 2009)'
_computing_data_reduction 'RAPID AUTO'
_computing_publication_material 'SHELXL-97 (Sheldrick, 1997)'
_computing_structure_refinement 'SHELXL-97 (Sheldrick, 1997)'
_computing_structure_solution 'Il Milione (Burla, et al., 2007)'
_diffrn_ambient_temperature 193(2)
_diffrn_detector_area_resol_mean 10.000
_diffrn_measured_fraction_theta_full 0.996
_diffrn_measured_fraction_theta_max 0.996
_diffrn_measurement_device_type 'Rigaku R-AXIS RAPID'
_diffrn_measurement_method \w
_diffrn_radiation_monochromator graphite
_diffrn_radiation_source 'rotating anode'
_diffrn_radiation_type CuK\a
_diffrn_radiation_wavelength 1.54187
_diffrn_reflns_av_R_equivalents 0.0399
_diffrn_reflns_av_sigmaI/netI 0.0438
_diffrn_reflns_limit_h_max 15
_diffrn_reflns_limit_h_min -15
_diffrn_reflns_limit_k_max 13
_diffrn_reflns_limit_k_min -12
_diffrn_reflns_limit_l_max 16
_diffrn_reflns_limit_l_min -16
_diffrn_reflns_number 35772
_diffrn_reflns_theta_full 68.24
_diffrn_reflns_theta_max 68.24
_diffrn_reflns_theta_min 3.27
_exptl_absorpt_coefficient_mu 2.978
_exptl_absorpt_correction_T_max 0.862
_exptl_absorpt_correction_T_min 0.410
_exptl_absorpt_correction_type numerical
_exptl_absorpt_process_details 'NUMABS (Rigaku, 1999)'
_exptl_crystal_colour colorless
_exptl_crystal_density_diffrn 1.346
_exptl_crystal_description needle
_exptl_crystal_F_000 840
_exptl_crystal_size_max 0.60
_exptl_crystal_size_mid 0.15
_exptl_crystal_size_min 0.05
_refine_diff_density_max 0.191
_refine_diff_density_min -0.251
_refine_diff_density_rms 0.047
_refine_ls_abs_structure_details 'Flack H D (1983), Acta Cryst. A39, 876-881.  3088 Friedel Pairs'
_refine_ls_abs_structure_Flack -0.007(14)
_refine_ls_extinction_coef 0.0036(2)
_refine_ls_extinction_expression Fc^*^=kFc[1+0.001xFc^2^\l^3^/sin(2\q)]^-1/4^
_refine_ls_extinction_method SHELXL
_refine_ls_goodness_of_fit_ref 1.101
_refine_ls_hydrogen_treatment constr
_refine_ls_matrix_type full
_refine_ls_number_parameters 494
_refine_ls_number_reflns 6908
_refine_ls_number_restraints 1
_refine_ls_restrained_S_all 1.101
_refine_ls_R_factor_all 0.0605
_refine_ls_R_factor_gt 0.0397
_refine_ls_shift/su_max 0.003
_refine_ls_shift/su_mean 0.000
_refine_ls_structure_factor_coef Fsqd
_refine_ls_weighting_details 'calc w=1/[\s^2^(Fo^2^)+(0.0472P)^2^+0.4977P] where P=(Fo^2^+2Fc^2^)/3'
_refine_ls_weighting_scheme calc
_refine_ls_wR_factor_gt 0.0889
_refine_ls_wR_factor_ref 0.1123
_reflns_number_gt 5299
_reflns_number_total 6908
_reflns_threshold_expression >2sigma(I)
_cod_data_source_file jo1024255_si_003.cif
_cod_data_source_block I
_cod_database_code 4026127

loop_
_symmetry_equiv_pos_site_id
_symmetry_equiv_pos_as_xyz
1 +X,+Y,+Z
2 -X,1/2+Y,-Z

loop_
_atom_site_label
_atom_site_type_symbol
_atom_site_fract_x
_atom_site_fract_y
_atom_site_fract_z
_atom_site_U_iso_or_equiv
_atom_site_adp_type
_atom_site_occupancy
_atom_site_symmetry_multiplicity
_atom_site_calc_flag
_atom_site_refinement_flags
Cl1 Cl 1.08718(8) 0.02299(11) 0.08624(8) 0.0746(3) Uani 1 1 d .
Cl2 Cl 0.86735(8) -0.00210(13) -0.00834(8) 0.0808(4) Uani 1 1 d .
Cl3 Cl 0.96451(12) 0.23114(12) 0.00383(10) 0.0926(4) Uani 1 1 d .
S1 S 0.02470(6) 0.30660(10) 0.33790(6) 0.0471(2) Uani 1 1 d .
O1 O 0.60661(18) 0.3731(3) 0.23084(18) 0.0550(7) Uani 1 1 d .
O2 O 0.63968(16) 0.2080(2) 0.32861(16) 0.0416(5) Uani 1 1 d .
O3 O 0.61463(18) 0.5629(2) 0.39832(18) 0.0555(7) Uani 1 1 d .
O4 O 0.3781(2) 0.4697(2) 0.13442(17) 0.0492(6) Uani 1 1 d .
O5 O -0.02019(17) 0.2273(3) 0.25772(17) 0.0526(6) Uani 1 1 d .
O6 O 0.01127(17) 0.2838(3) 0.43442(17) 0.0605(8) Uani 1 1 d .
N1 N 0.14917(18) 0.3048(3) 0.35004(18) 0.0437(7) Uani 1 1 d .
C1 C 0.2198(2) 0.3702(4) 0.4325(2) 0.0433(8) Uani 1 1 d .
H1A H 0.2197 0.3340 0.4971 0.052 Uiso 1 1 calc R
H1B H 0.2010 0.4567 0.4326 0.052 Uiso 1 1 calc R
C2 C 0.3231(2) 0.3531(3) 0.4090(2) 0.0386(8) Uani 1 1 d .
C3 C 0.4216(2) 0.3810(3) 0.4693(2) 0.0389(8) Uani 1 1 d .
C4 C 0.5076(2) 0.3620(3) 0.4300(2) 0.0363(7) Uani 1 1 d .
C5 C 0.4918(2) 0.3212(3) 0.3324(2) 0.0369(7) Uani 1 1 d .
C6 C 0.3921(2) 0.2979(3) 0.2716(2) 0.0362(7) Uani 1 1 d .
C7 C 0.3087(2) 0.3117(3) 0.3135(2) 0.0356(7) Uani 1 1 d .
C8 C 0.1943(2) 0.2947(4) 0.2642(2) 0.0427(8) Uani 1 1 d .
H8A H 0.1675 0.3587 0.2147 0.051 Uiso 1 1 calc R
H8B H 0.1803 0.2146 0.2322 0.051 Uiso 1 1 calc R
C9 C -0.0218(2) 0.4535(4) 0.3049(2) 0.0450(9) Uani 1 1 d .
C10 C -0.0607(3) 0.4851(4) 0.2062(2) 0.0511(9) Uani 1 1 d .
H10 H -0.0646 0.4269 0.1555 0.061 Uiso 1 1 calc R
C11 C -0.0936(3) 0.6019(4) 0.1828(3) 0.0540(10) Uani 1 1 d .
H11 H -0.1213 0.6232 0.1154 0.065 Uiso 1 1 calc R
C12 C -0.0873(3) 0.6889(4) 0.2545(3) 0.0559(10) Uani 1 1 d .
C13 C -0.0490(3) 0.6558(4) 0.3525(3) 0.0589(11) Uani 1 1 d .
H13 H -0.0450 0.7146 0.4028 0.071 Uiso 1 1 calc R
C14 C -0.0166(3) 0.5390(4) 0.3788(3) 0.0553(10) Uani 1 1 d .
H14 H 0.0090 0.5174 0.4464 0.066 Uiso 1 1 calc R
C15 C -0.1227(3) 0.8167(5) 0.2298(4) 0.0788(13) Uani 1 1 d .
H15A H -0.1934 0.8270 0.2381 0.095 Uiso 1 1 calc R
H15B H -0.1230 0.8341 0.1611 0.095 Uiso 1 1 calc R
H15C H -0.0749 0.8723 0.2739 0.095 Uiso 1 1 calc R
C16 C 0.4327(3) 0.4338(4) 0.5703(2) 0.0471(9) Uani 1 1 d .
H16A H 0.5033 0.4178 0.6117 0.057 Uiso 1 1 calc R
H16B H 0.3813 0.3967 0.6004 0.057 Uiso 1 1 calc R
H16C H 0.4210 0.5211 0.5647 0.057 Uiso 1 1 calc R
C17 C 0.6162(2) 0.3875(3) 0.4923(2) 0.0389(8) Uani 1 1 d .
C18 C 0.6685(2) 0.4872(4) 0.4718(2) 0.0438(8) Uani 1 1 d .
C19 C 0.7709(3) 0.5138(4) 0.5284(3) 0.0553(10) Uani 1 1 d .
H19 H 0.8063 0.5831 0.5135 0.066 Uiso 1 1 calc R
C20 C 0.8183(3) 0.4404(4) 0.6040(3) 0.0577(11) Uani 1 1 d .
H20 H 0.8874 0.4585 0.6410 0.069 Uiso 1 1 calc R
C21 C 0.7679(2) 0.3377(4) 0.6291(2) 0.0466(9) Uani 1 1 d .
C22 C 0.8146(3) 0.2599(4) 0.7089(3) 0.0576(11) Uani 1 1 d .
H22 H 0.8838 0.2762 0.7468 0.069 Uiso 1 1 calc R
C23 C 0.7633(3) 0.1630(4) 0.7326(3) 0.0610(11) Uani 1 1 d .
H23 H 0.7964 0.1130 0.7867 0.073 Uiso 1 1 calc R
C24 C 0.6611(3) 0.1366(4) 0.6768(3) 0.0523(9) Uani 1 1 d .
H24 H 0.6247 0.0700 0.6947 0.063 Uiso 1 1 calc R
C25 C 0.6142(3) 0.2061(3) 0.5975(2) 0.0448(8) Uani 1 1 d .
H25 H 0.5465 0.1850 0.5588 0.054 Uiso 1 1 calc R
C26 C 0.6648(2) 0.3098(4) 0.5714(2) 0.0404(7) Uani 1 1 d .
C27 C 0.6721(4) 0.6260(5) 0.3408(3) 0.0744(13) Uani 1 1 d .
H27A H 0.7193 0.5697 0.3198 0.089 Uiso 1 1 calc R
H27B H 0.7130 0.6906 0.3806 0.089 Uiso 1 1 calc R
H27C H 0.6236 0.6610 0.2824 0.089 Uiso 1 1 calc R
C28 C 0.5845(2) 0.3064(4) 0.2906(2) 0.0389(7) Uani 1 1 d .
C29 C 0.7342(3) 0.1839(4) 0.2963(3) 0.0484(9) Uani 1 1 d .
H29 H 0.7706 0.2618 0.2907 0.058 Uiso 1 1 calc R
C30 C 0.8020(3) 0.1075(4) 0.3763(3) 0.0645(12) Uani 1 1 d .
H30A H 0.8124 0.1487 0.4400 0.077 Uiso 1 1 calc R
H30B H 0.8698 0.0946 0.3621 0.077 Uiso 1 1 calc R
H30C H 0.7681 0.0294 0.3789 0.077 Uiso 1 1 calc R
C31 C 0.7041(4) 0.1228(6) 0.1975(3) 0.0887(17) Uani 1 1 d .
H31A H 0.6609 0.1774 0.1487 0.106 Uiso 1 1 calc R
H31B H 0.6646 0.0492 0.2022 0.106 Uiso 1 1 calc R
H31C H 0.7673 0.1017 0.1772 0.106 Uiso 1 1 calc R
C32 C 0.3768(2) 0.2629(3) 0.1658(2) 0.0359(7) Uani 1 1 d .
C33 C 0.3742(2) 0.3538(3) 0.0985(2) 0.0409(8) Uani 1 1 d .
C34 C 0.3657(3) 0.3279(4) -0.0029(2) 0.0478(9) Uani 1 1 d .
H34 H 0.3676 0.3913 -0.0480 0.057 Uiso 1 1 calc R
C35 C 0.3550(3) 0.2113(4) -0.0340(2) 0.0484(9) Uani 1 1 d .
H35 H 0.3486 0.1941 -0.1017 0.058 Uiso 1 1 calc R
C36 C 0.3530(3) 0.1155(3) 0.0312(2) 0.0414(8) Uani 1 1 d .
C37 C 0.3391(3) -0.0066(4) -0.0007(3) 0.0531(10) Uani 1 1 d .
H37 H 0.3304 -0.0249 -0.0685 0.064 Uiso 1 1 calc R
C38 C 0.3381(3) -0.0973(4) 0.0637(3) 0.0614(11) Uani 1 1 d .
H38 H 0.3282 -0.1783 0.0407 0.074 Uiso 1 1 calc R
C39 C 0.3516(3) -0.0720(4) 0.1644(3) 0.0585(11) Uani 1 1 d .
H39 H 0.3518 -0.1363 0.2093 0.070 Uiso 1 1 calc R
C40 C 0.3645(3) 0.0438(3) 0.1983(3) 0.0465(9) Uani 1 1 d .
H40 H 0.3734 0.0590 0.2667 0.056 Uiso 1 1 calc R
C41 C 0.3649(2) 0.1416(3) 0.1338(2) 0.0372(8) Uani 1 1 d .
C42 C 0.4152(3) 0.5633(4) 0.0837(3) 0.0634(11) Uani 1 1 d .
H42A H 0.4803 0.5378 0.0691 0.076 Uiso 1 1 calc R
H42B H 0.4280 0.6359 0.1251 0.076 Uiso 1 1 calc R
H42C H 0.3628 0.5811 0.0218 0.076 Uiso 1 1 calc R
C43 C 0.9639(3) 0.0924(4) 0.0631(3) 0.0617(11) Uani 1 1 d .
H43 H 0.9474 0.1072 0.1278 0.074 Uiso 1 1 calc R

loop_
_atom_site_aniso_label
_atom_site_aniso_U_11
_atom_site_aniso_U_22
_atom_site_aniso_U_33
_atom_site_aniso_U_23
_atom_site_aniso_U_13
_atom_site_aniso_U_12
Cl1 0.0548(6) 0.0749(8) 0.0828(7) -0.0093(6) -0.0027(5) 0.0008(6)
Cl2 0.0597(6) 0.1033(10) 0.0693(6) -0.0052(7) -0.0018(5) -0.0154(6)
Cl3 0.1378(12) 0.0634(8) 0.0793(7) 0.0082(6) 0.0329(7) 0.0123(8)
S1 0.0295(4) 0.0677(6) 0.0417(4) 0.0037(5) 0.0048(3) -0.0028(4)
O1 0.0444(14) 0.0665(19) 0.0568(15) 0.0186(14) 0.0176(12) 0.0078(13)
O2 0.0323(11) 0.0469(15) 0.0463(12) 0.0046(11) 0.0113(9) 0.0044(10)
O3 0.0461(14) 0.0604(18) 0.0549(14) 0.0148(13) 0.0042(11) -0.0030(12)
O4 0.0630(16) 0.0384(16) 0.0446(13) 0.0020(11) 0.0108(11) 0.0010(12)
O5 0.0349(12) 0.0664(18) 0.0524(14) -0.0037(13) 0.0037(10) -0.0093(12)
O6 0.0450(13) 0.096(2) 0.0417(12) 0.0131(14) 0.0130(10) -0.0032(14)
N1 0.0265(12) 0.064(2) 0.0386(13) -0.0024(15) 0.0044(10) -0.0001(14)
C1 0.0301(16) 0.061(2) 0.0360(17) -0.0043(16) 0.0029(13) 0.0034(16)
C2 0.0303(15) 0.046(2) 0.0362(16) 0.0010(15) 0.0023(13) 0.0016(14)
C3 0.0344(16) 0.044(2) 0.0340(16) -0.0017(15) 0.0009(13) 0.0001(15)
C4 0.0303(15) 0.039(2) 0.0357(15) -0.0002(14) 0.0017(12) 0.0030(14)
C5 0.0326(15) 0.043(2) 0.0329(14) 0.0019(15) 0.0045(12) 0.0020(15)
C6 0.0310(14) 0.041(2) 0.0334(14) -0.0007(15) 0.0034(11) 0.0012(15)
C7 0.0301(14) 0.0393(19) 0.0327(14) 0.0006(15) -0.0005(11) 0.0020(14)
C8 0.0306(15) 0.059(2) 0.0342(15) -0.0046(17) 0.0015(12) 0.0019(16)
C9 0.0269(15) 0.066(3) 0.0387(17) -0.0038(17) 0.0020(13) 0.0001(16)
C10 0.0416(19) 0.071(3) 0.0367(17) -0.0043(18) 0.0033(14) 0.0055(18)
C11 0.0433(19) 0.073(3) 0.0420(19) 0.0002(19) 0.0042(15) 0.0056(19)
C12 0.0399(19) 0.066(3) 0.056(2) -0.006(2) 0.0020(16) 0.0047(19)
C13 0.044(2) 0.075(3) 0.053(2) -0.017(2) 0.0032(17) 0.009(2)
C14 0.0384(18) 0.086(3) 0.0362(17) -0.009(2) 0.0000(14) 0.005(2)
C15 0.064(3) 0.076(4) 0.087(3) -0.008(3) 0.003(2) 0.008(3)
C16 0.0348(18) 0.063(3) 0.0394(18) -0.0075(17) 0.0029(14) 0.0043(17)
C17 0.0286(16) 0.045(2) 0.0404(17) -0.0010(15) 0.0035(13) 0.0016(14)
C18 0.0375(17) 0.053(2) 0.0367(16) 0.0023(16) 0.0015(13) -0.0026(16)
C19 0.046(2) 0.059(3) 0.056(2) -0.001(2) 0.0040(16) -0.012(2)
C20 0.0318(19) 0.078(3) 0.054(2) -0.006(2) -0.0051(16) -0.0081(19)
C21 0.0351(17) 0.060(3) 0.0419(17) -0.0043(17) 0.0042(14) 0.0058(17)
C22 0.0405(19) 0.077(3) 0.045(2) -0.003(2) -0.0080(15) 0.013(2)
C23 0.070(3) 0.063(3) 0.043(2) 0.0069(19) 0.0025(19) 0.019(2)
C24 0.061(2) 0.048(2) 0.0421(18) -0.0004(17) 0.0029(17) 0.0072(19)
C25 0.0418(18) 0.051(2) 0.0384(17) -0.0088(16) 0.0040(14) 0.0011(17)
C26 0.0303(14) 0.049(2) 0.0382(16) -0.0066(17) 0.0023(12) 0.0044(16)
C27 0.073(3) 0.083(4) 0.061(3) 0.013(2) 0.008(2) -0.019(3)
C28 0.0287(15) 0.046(2) 0.0388(16) -0.0042(17) 0.0038(12) -0.0033(16)
C29 0.0343(17) 0.057(3) 0.058(2) 0.0007(18) 0.0187(15) 0.0030(16)
C30 0.042(2) 0.068(3) 0.087(3) 0.023(2) 0.023(2) 0.0105(19)
C31 0.075(3) 0.116(5) 0.079(3) -0.032(3) 0.028(3) 0.016(3)
C32 0.0300(15) 0.041(2) 0.0318(15) 0.0019(14) -0.0001(12) 0.0006(13)
C33 0.0362(17) 0.041(2) 0.0418(17) -0.0041(16) 0.0036(14) 0.0013(15)
C34 0.0528(19) 0.055(3) 0.0335(16) 0.0047(16) 0.0065(14) 0.0068(18)
C35 0.057(2) 0.050(2) 0.0356(17) -0.0035(17) 0.0084(15) 0.0045(18)
C36 0.0411(18) 0.043(2) 0.0365(16) -0.0043(15) 0.0039(14) 0.0048(15)
C37 0.055(2) 0.053(3) 0.0456(19) -0.0048(19) 0.0021(16) 0.0065(19)
C38 0.070(3) 0.047(3) 0.061(2) -0.010(2) 0.007(2) 0.001(2)
C39 0.063(3) 0.044(3) 0.065(3) 0.004(2) 0.010(2) -0.001(2)
C40 0.0440(19) 0.046(2) 0.0445(19) 0.0061(17) 0.0024(14) 0.0003(17)
C41 0.0286(16) 0.040(2) 0.0390(17) -0.0013(15) 0.0022(13) 0.0032(14)
C42 0.077(3) 0.046(3) 0.068(3) 0.010(2) 0.021(2) -0.004(2)
C43 0.060(2) 0.066(3) 0.056(2) -0.001(2) 0.0087(19) 0.005(2)

loop_
_atom_type_symbol
_atom_type_description
_atom_type_scat_dispersion_real
_atom_type_scat_dispersion_imag
_atom_type_scat_source
C C 0.0181 0.0091 'International Tables Vol C Tables 4.2.6.8 and 6.1.1.4'
H H 0.0000 0.0000 'International Tables Vol C Tables 4.2.6.8 and 6.1.1.4'
N N 0.0311 0.0180 'International Tables Vol C Tables 4.2.6.8 and 6.1.1.4'
O O 0.0492 0.0322 'International Tables Vol C Tables 4.2.6.8 and 6.1.1.4'
S S 0.3331 0.5567 'International Tables Vol C Tables 4.2.6.8 and 6.1.1.4'
Cl Cl 0.3639 0.7018 'International Tables Vol C Tables 4.2.6.8 and 6.1.1.4'

loop_
_geom_angle_atom_site_label_1
_geom_angle_atom_site_label_2
_geom_angle_atom_site_label_3
_geom_angle
O5 S1 O6 120.42(17)
O5 S1 N1 106.34(15)
O6 S1 N1 105.80(13)
O5 S1 C9 108.39(16)
O6 S1 C9 106.88(18)
N1 S1 C9 108.56(17)
C28 O2 C29 116.5(3)
C18 O3 C27 118.1(3)
C33 O4 C42 119.0(3)
C1 N1 C8 111.4(2)
C1 N1 S1 120.0(2)
C8 N1 S1 122.21(19)
N1 C1 C2 101.3(3)
N1 C1 H1A 111.5
C2 C1 H1A 111.5
N1 C1 H1B 111.5
C2 C1 H1B 111.5
H1A C1 H1B 109.3
C7 C2 C3 122.3(3)
C7 C2 C1 110.4(2)
C3 C2 C1 127.2(3)
C2 C3 C4 117.3(3)
C2 C3 C16 120.3(3)
C4 C3 C16 122.4(3)
C3 C4 C5 120.0(3)
C3 C4 C17 119.8(3)
C5 C4 C17 120.2(3)
C6 C5 C4 122.1(3)
C6 C5 C28 118.9(3)
C4 C5 C28 119.0(2)
C7 C6 C5 117.0(3)
C7 C6 C32 121.9(2)
C5 C6 C32 121.1(3)
C2 C7 C6 121.4(3)
C2 C7 C8 110.8(2)
C6 C7 C8 127.6(3)
N1 C8 C7 100.9(2)
N1 C8 H8A 111.6
C7 C8 H8A 111.6
N1 C8 H8B 111.6
C7 C8 H8B 111.6
H8A C8 H8B 109.4
C10 C9 C14 120.2(4)
C10 C9 S1 120.6(3)
C14 C9 S1 119.1(3)
C11 C10 C9 119.1(4)
C11 C10 H10 120.5
C9 C10 H10 120.5
C10 C11 C12 121.8(4)
C10 C11 H11 119.1
C12 C11 H11 119.1
C11 C12 C13 118.4(4)
C11 C12 C15 122.2(4)
C13 C12 C15 119.4(4)
C14 C13 C12 121.3(4)
C14 C13 H13 119.3
C12 C13 H13 119.3
C13 C14 C9 119.1(3)
C13 C14 H14 120.4
C9 C14 H14 120.4
C12 C15 H15A 109.5
C12 C15 H15B 109.5
H15A C15 H15B 109.5
C12 C15 H15C 109.5
H15A C15 H15C 109.5
H15B C15 H15C 109.5
C3 C16 H16A 109.5
C3 C16 H16B 109.5
H16A C16 H16B 109.5
C3 C16 H16C 109.5
H16A C16 H16C 109.5
H16B C16 H16C 109.5
C18 C17 C26 119.9(3)
C18 C17 C4 119.3(3)
C26 C17 C4 120.8(3)
C17 C18 O3 117.0(3)
C17 C18 C19 120.9(3)
O3 C18 C19 122.0(3)
C20 C19 C18 119.8(4)
C20 C19 H19 120.1
C18 C19 H19 120.1
C19 C20 C21 121.8(3)
C19 C20 H20 119.1
C21 C20 H20 119.1
C20 C21 C22 123.2(3)
C20 C21 C26 118.6(3)
C22 C21 C26 118.2(4)
C23 C22 C21 121.9(3)
C23 C22 H22 119.0
C21 C22 H22 119.0
C22 C23 C24 120.0(4)
C22 C23 H23 120.0
C24 C23 H23 120.0
C25 C24 C23 120.3(4)
C25 C24 H24 119.8
C23 C24 H24 119.8
C24 C25 C26 121.3(3)
C24 C25 H25 119.4
C26 C25 H25 119.4
C17 C26 C25 122.7(3)
C17 C26 C21 119.0(3)
C25 C26 C21 118.3(3)
O3 C27 H27A 109.5
O3 C27 H27B 109.5
H27A C27 H27B 109.5
O3 C27 H27C 109.5
H27A C27 H27C 109.5
H27B C27 H27C 109.5
O1 C28 O2 124.4(3)
O1 C28 C5 125.0(3)
O2 C28 C5 110.6(3)
O2 C29 C31 108.9(3)
O2 C29 C30 105.4(3)
C31 C29 C30 113.5(4)
O2 C29 H29 109.6
C31 C29 H29 109.6
C30 C29 H29 109.6
C29 C30 H30A 109.5
C29 C30 H30B 109.5
H30A C30 H30B 109.5
C29 C30 H30C 109.5
H30A C30 H30C 109.5
H30B C30 H30C 109.5
C29 C31 H31A 109.5
C29 C31 H31B 109.5
H31A C31 H31B 109.5
C29 C31 H31C 109.5
H31A C31 H31C 109.5
H31B C31 H31C 109.5
C33 C32 C41 119.8(3)
C33 C32 C6 117.7(3)
C41 C32 C6 122.5(3)
O4 C33 C32 116.1(3)
O4 C33 C34 122.6(3)
C32 C33 C34 121.3(3)
C35 C34 C33 119.1(3)
C35 C34 H34 120.4
C33 C34 H34 120.4
C34 C35 C36 121.8(3)
C34 C35 H35 119.1
C36 C35 H35 119.1
C35 C36 C37 122.5(3)
C35 C36 C41 119.0(3)
C37 C36 C41 118.6(3)
C38 C37 C36 121.3(3)
C38 C37 H37 119.3
C36 C37 H37 119.3
C37 C38 C39 120.1(4)
C37 C38 H38 119.9
C39 C38 H38 119.9
C40 C39 C38 120.7(4)
C40 C39 H39 119.7
C38 C39 H39 119.7
C39 C40 C41 121.3(3)
C39 C40 H40 119.4
C41 C40 H40 119.4
C40 C41 C32 123.0(3)
C40 C41 C36 118.0(3)
C32 C41 C36 119.0(3)
O4 C42 H42A 109.5
O4 C42 H42B 109.5
H42A C42 H42B 109.5
O4 C42 H42C 109.5
H42A C42 H42C 109.5
H42B C42 H42C 109.5
Cl3 C43 Cl2 110.2(2)
Cl3 C43 Cl1 110.7(2)
Cl2 C43 Cl1 110.5(2)
Cl3 C43 H43 108.4
Cl2 C43 H43 108.4
Cl1 C43 H43 108.4

loop_
_geom_bond_atom_site_label_1
_geom_bond_atom_site_label_2
_geom_bond_distance
Cl1 C43 1.758(4)
Cl2 C43 1.753(4)
Cl3 C43 1.747(5)
S1 O5 1.429(3)
S1 O6 1.432(2)
S1 N1 1.615(2)
S1 C9 1.758(4)
O1 C28 1.209(4)
O2 C28 1.344(4)
O2 C29 1.463(4)
O3 C18 1.375(4)
O3 C27 1.428(5)
O4 C33 1.375(4)
O4 C42 1.415(4)
N1 C1 1.475(4)
N1 C8 1.480(4)
C1 C2 1.502(4)
C1 H1A 0.9900
C1 H1B 0.9900
C2 C7 1.381(4)
C2 C3 1.393(4)
C3 C4 1.404(4)
C3 C16 1.503(4)
C4 C5 1.405(4)
C4 C17 1.505(4)
C5 C6 1.398(4)
C5 C28 1.500(4)
C6 C7 1.389(4)
C6 C32 1.494(4)
C7 C8 1.506(4)
C8 H8A 0.9900
C8 H8B 0.9900
C9 C10 1.390(5)
C9 C14 1.391(5)
C10 C11 1.378(6)
C10 H10 0.9500
C11 C12 1.379(5)
C11 H11 0.9500
C12 C13 1.385(5)
C12 C15 1.502(6)
C13 C14 1.383(6)
C13 H13 0.9500
C14 H14 0.9500
C15 H15A 0.9800
C15 H15B 0.9800
C15 H15C 0.9800
C16 H16A 0.9800
C16 H16B 0.9800
C16 H16C 0.9800
C17 C18 1.374(5)
C17 C26 1.419(5)
C18 C19 1.414(4)
C19 C20 1.354(5)
C19 H19 0.9500
C20 C21 1.408(5)
C20 H20 0.9500
C21 C22 1.420(5)
C21 C26 1.430(4)
C22 C23 1.357(6)
C22 H22 0.9500
C23 C24 1.409(5)
C23 H23 0.9500
C24 C25 1.363(5)
C24 H24 0.9500
C25 C26 1.424(5)
C25 H25 0.9500
C27 H27A 0.9800
C27 H27B 0.9800
C27 H27C 0.9800
C29 C31 1.499(5)
C29 C30 1.503(5)
C29 H29 1.0000
C30 H30A 0.9800
C30 H30B 0.9800
C30 H30C 0.9800
C31 H31A 0.9800
C31 H31B 0.9800
C31 H31C 0.9800
C32 C33 1.374(5)
C32 C41 1.413(5)
C33 C34 1.424(4)
C34 C35 1.359(5)
C34 H34 0.9500
C35 C36 1.405(5)
C35 H35 0.9500
C36 C37 1.421(5)
C36 C41 1.434(4)
C37 C38 1.352(6)
C37 H37 0.9500
C38 C39 1.404(6)
C38 H38 0.9500
C39 C40 1.363(5)
C39 H39 0.9500
C40 C41 1.411(5)
C40 H40 0.9500
C42 H42A 0.9800
C42 H42B 0.9800
C42 H42C 0.9800
C43 H43 1.0000

loop_
_geom_torsion_atom_site_label_1
_geom_torsion_atom_site_label_2
_geom_torsion_atom_site_label_3
_geom_torsion_atom_site_label_4
_geom_torsion
O5 S1 N1 C1 -174.9(3)
O6 S1 N1 C1 -45.8(3)
C9 S1 N1 C1 68.6(3)
O5 S1 N1 C8 35.4(4)
O6 S1 N1 C8 164.6(3)
C9 S1 N1 C8 -81.0(3)
C8 N1 C1 C2 -22.5(4)
S1 N1 C1 C2 -175.1(2)
N1 C1 C2 C7 14.0(4)
N1 C1 C2 C3 -170.1(3)
C7 C2 C3 C4 -1.9(5)
C1 C2 C3 C4 -177.3(3)
C7 C2 C3 C16 175.8(3)
C1 C2 C3 C16 0.3(6)
C2 C3 C4 C5 2.6(5)
C16 C3 C4 C5 -175.0(3)
C2 C3 C4 C17 -178.5(3)
C16 C3 C4 C17 3.9(5)
C3 C4 C5 C6 -0.3(5)
C17 C4 C5 C6 -179.2(3)
C3 C4 C5 C28 177.5(3)
C17 C4 C5 C28 -1.4(5)
C4 C5 C6 C7 -2.7(5)
C28 C5 C6 C7 179.5(3)
C4 C5 C6 C32 175.7(3)
C28 C5 C6 C32 -2.1(5)
C3 C2 C7 C6 -1.2(6)
C1 C2 C7 C6 174.9(3)
C3 C2 C7 C8 -177.2(3)
C1 C2 C7 C8 -1.1(4)
C5 C6 C7 C2 3.5(5)
C32 C6 C7 C2 -174.9(3)
C5 C6 C7 C8 178.8(3)
C32 C6 C7 C8 0.4(6)
C1 N1 C8 C7 21.8(4)
S1 N1 C8 C7 173.7(3)
C2 C7 C8 N1 -12.2(4)
C6 C7 C8 N1 172.1(4)
O5 S1 C9 C10 -21.5(3)
O6 S1 C9 C10 -152.7(3)
N1 S1 C9 C10 93.6(3)
O5 S1 C9 C14 160.3(3)
O6 S1 C9 C14 29.1(3)
N1 S1 C9 C14 -84.6(3)
C14 C9 C10 C11 0.2(5)
S1 C9 C10 C11 -178.0(3)
C9 C10 C11 C12 1.1(6)
C10 C11 C12 C13 -1.5(6)
C10 C11 C12 C15 179.9(4)
C11 C12 C13 C14 0.6(6)
C15 C12 C13 C14 179.4(4)
C12 C13 C14 C9 0.6(6)
C10 C9 C14 C13 -1.0(5)
S1 C9 C14 C13 177.3(3)
C3 C4 C17 C18 -107.2(4)
C5 C4 C17 C18 71.7(4)
C3 C4 C17 C26 73.0(4)
C5 C4 C17 C26 -108.1(4)
C26 C17 C18 O3 -176.0(3)
C4 C17 C18 O3 4.1(5)
C26 C17 C18 C19 0.1(5)
C4 C17 C18 C19 -179.7(3)
C27 O3 C18 C17 -148.5(4)
C27 O3 C18 C19 35.4(5)
C17 C18 C19 C20 0.0(6)
O3 C18 C19 C20 175.9(3)
C18 C19 C20 C21 -0.8(6)
C19 C20 C21 C22 -178.9(4)
C19 C20 C21 C26 1.4(6)
C20 C21 C22 C23 178.7(4)
C26 C21 C22 C23 -1.7(5)
C21 C22 C23 C24 0.6(6)
C22 C23 C24 C25 1.7(6)
C23 C24 C25 C26 -2.9(5)
C18 C17 C26 C25 178.9(3)
C4 C17 C26 C25 -1.2(5)
C18 C17 C26 C21 0.5(5)
C4 C17 C26 C21 -179.6(3)
C24 C25 C26 C17 -176.7(3)
C24 C25 C26 C21 1.7(5)
C20 C21 C26 C17 -1.3(5)
C22 C21 C26 C17 179.0(3)
C20 C21 C26 C25 -179.8(3)
C22 C21 C26 C25 0.5(5)
C29 O2 C28 O1 1.8(5)
C29 O2 C28 C5 -178.5(3)
C6 C5 C28 O1 71.7(5)
C4 C5 C28 O1 -106.2(4)
C6 C5 C28 O2 -108.0(3)
C4 C5 C28 O2 74.1(4)
C28 O2 C29 C31 -81.1(4)
C28 O2 C29 C30 156.8(3)
C7 C6 C32 C33 96.3(4)
C5 C6 C32 C33 -82.0(4)
C7 C6 C32 C41 -83.6(4)
C5 C6 C32 C41 98.1(4)
C42 O4 C33 C32 156.1(3)
C42 O4 C33 C34 -25.2(5)
C41 C32 C33 O4 175.1(3)
C6 C32 C33 O4 -4.9(4)
C41 C32 C33 C34 -3.6(5)
C6 C32 C33 C34 176.5(3)
O4 C33 C34 C35 -175.4(3)
C32 C33 C34 C35 3.2(5)
C33 C34 C35 C36 -0.7(5)
C34 C35 C36 C37 178.3(4)
C34 C35 C36 C41 -1.3(5)
C35 C36 C37 C38 179.7(4)
C41 C36 C37 C38 -0.7(5)
C36 C37 C38 C39 -0.4(6)
C37 C38 C39 C40 0.9(6)
C38 C39 C40 C41 -0.1(6)
C39 C40 C41 C32 179.2(3)
C39 C40 C41 C36 -1.0(5)
C33 C32 C41 C40 -178.6(3)
C6 C32 C41 C40 1.3(5)
C33 C32 C41 C36 1.6(4)
C6 C32 C41 C36 -178.5(3)
C35 C36 C41 C40 -178.9(3)
C37 C36 C41 C40 1.4(4)
C35 C36 C41 C32 0.8(5)
C37 C36 C41 C32 -178.8(3)

loop_
_cod_related_entry_id
_cod_related_entry_database
_cod_related_entry_code
1 ChemSpider 30659353
